data_1574791
loop_
_publ_author_name
'Corcoran, James C.'
'Zhu, Jin'
'Semenick, Mason A.'
'Welser, Anna L.'
'Wang, Yi-Ming'

_publ_section_title
;
 Intramolecular asymmetric propargylation of esters and imides: C-H
 functionalisation enables stereocontrolled access to UCS1025A.
;
_journal_issue 28
_journal_name_full 'Chemical science'
_journal_page_first 12879
_journal_page_last 12884
_journal_paper_doi 10.1039/d5sc02523k
_journal_volume 16
_journal_year 2025
_chemical_absolute_configuration ad
_chemical_formula_sum 'C28 H27 N O2 Si'
_chemical_formula_weight 437.59
_space_group_crystal_system orthorhombic
_space_group_IT_number 19
_space_group_name_Hall 'P 2ac 2ab'
_space_group_name_H-M_alt 'P 21 21 21'
_atom_sites_solution_hydrogens geom
_atom_sites_solution_primary 'intrinsic phasing'
_audit_creation_method SHELXL-2019/1
_audit_update_record
;
2025-04-02 deposited with the CCDC.	2025-06-04 downloaded from the CCDC.
;
_cell_angle_alpha 90
_cell_angle_beta 90
_cell_angle_gamma 90
_cell_formula_units_Z 4
_cell_length_a 7.4981(5)
_cell_length_b 16.7375(12)
_cell_length_c 18.9431(13)
_cell_measurement_reflns_used 6036
_cell_measurement_temperature 100(2)
_cell_measurement_theta_max 25.67
_cell_measurement_theta_min 2.43
_cell_volume 2377.3(3)
_computing_structure_refinement 'SHELXL-2019/1 (Sheldrick, 2019)'
_diffrn_ambient_temperature 100(2)
_diffrn_measured_fraction_theta_full 0.999
_diffrn_measured_fraction_theta_max 0.999
_diffrn_measurement_device_type 'Bruker Photon III CPAD'
_diffrn_measurement_method 'omega and phi scans'
_diffrn_radiation_type MoK\a
_diffrn_radiation_wavelength 0.71073
_diffrn_reflns_av_R_equivalents 0.0910
_diffrn_reflns_av_unetI/netI 0.0596
_diffrn_reflns_Laue_measured_fraction_full 0.999
_diffrn_reflns_Laue_measured_fraction_max 0.999
_diffrn_reflns_limit_h_max 9
_diffrn_reflns_limit_h_min -9
_diffrn_reflns_limit_k_max 20
_diffrn_reflns_limit_k_min -20
_diffrn_reflns_limit_l_max 23
_diffrn_reflns_limit_l_min -23
_diffrn_reflns_number 36118
_diffrn_reflns_point_group_measured_fraction_full 1.000
_diffrn_reflns_point_group_measured_fraction_max 0.999
_diffrn_reflns_theta_full 25.242
_diffrn_reflns_theta_max 26.404
_diffrn_reflns_theta_min 2.434
_diffrn_source 'Bruker Venture Duo ImuS'
_exptl_absorpt_coefficient_mu 0.123
_exptl_absorpt_correction_T_max 0.74
_exptl_absorpt_correction_T_min 0.61
_exptl_absorpt_correction_type multi-scan
_exptl_absorpt_process_details 'Bruker Sadabs'
_exptl_crystal_colour colorless
_exptl_crystal_density_diffrn 1.223
_exptl_crystal_description prism
_exptl_crystal_F_000 928
_exptl_crystal_recrystallization_method 'Re-crystallisation from solvent: Hexanes, Acetone'
_exptl_crystal_size_max 0.12
_exptl_crystal_size_mid 0.10
_exptl_crystal_size_min 0.07
_refine_diff_density_max 0.252
_refine_diff_density_min -0.218
_refine_diff_density_rms 0.041
_refine_ls_abs_structure_details
;
 Refined as an inversion twin.
;
_refine_ls_abs_structure_Flack 0.03(16)
_refine_ls_extinction_method none
_refine_ls_goodness_of_fit_ref 1.023
_refine_ls_hydrogen_treatment constr
_refine_ls_matrix_type full
_refine_ls_number_parameters 293
_refine_ls_number_reflns 4871
_refine_ls_number_restraints 0
_refine_ls_restrained_S_all 1.023
_refine_ls_R_factor_all 0.0469
_refine_ls_R_factor_gt 0.0371
_refine_ls_shift/su_max 0.000
_refine_ls_shift/su_mean 0.000
_refine_ls_structure_factor_coef Fsqd
_refine_ls_weighting_details 'w=1/[\s^2^(Fo^2^)+(0.0316P)^2^+0.3093P] where P=(Fo^2^+2Fc^2^)/3'
_refine_ls_weighting_scheme calc
_refine_ls_wR_factor_gt 0.0843
_refine_ls_wR_factor_ref 0.0893
_reflns_Friedel_coverage 0.752
_reflns_Friedel_fraction_full 1.000
_reflns_Friedel_fraction_max 0.999
_reflns_number_gt 4278
_reflns_number_total 4871
_reflns_threshold_expression 'I > 2\s(I)'
_cod_data_source_file d5sc02523k2.cif
_cod_data_source_block mo_Corcoran4_a
_cod_depositor_comments 'Adding full bibliography for 1574791--1574792.cif.'
_cod_database_code 1574791
_shelx_shelxl_version_number 2019/1
_shelx_space_group_comment
;
The symmetry employed for this shelxl refinement is uniquely defined
by the following loop, which should always be used as a source of
symmetry information in preference to the above space-group names.
They are only intended as comments.
;

loop_
_space_group_symop_operation_xyz
'x, y, z'
'-x+1/2, -y, z+1/2'
'-x, y+1/2, -z+1/2'
'x+1/2, -y+1/2, -z'

loop_
_atom_site_label
_atom_site_type_symbol
_atom_site_fract_x
_atom_site_fract_y
_atom_site_fract_z
_atom_site_U_iso_or_equiv
_atom_site_adp_type
_atom_site_occupancy
_atom_site_site_symmetry_order
_atom_site_calc_flag
_atom_site_refinement_flags_posn
_atom_site_refinement_flags_adp
_atom_site_refinement_flags_occupancy
_atom_site_disorder_assembly
_atom_site_disorder_group
Si1 Si 1.18751(10) 0.88224(4) 0.75195(4) 0.02143(17) Uani 1 1 d . . . . .
O1 O 0.6653(3) 0.69118(12) 0.76829(10) 0.0314(5) Uani 1 1 d . . . . .
N1 N 0.9553(3) 0.72611(12) 0.74130(11) 0.0186(4) Uani 1 1 d . . . . .
C1 C 0.2821(4) 0.41308(16) 0.49173(14) 0.0224(6) Uani 1 1 d . . . . .
O2 O 1.1835(2) 0.81026(10) 0.69069(9) 0.0197(4) Uani 1 1 d . . . . .
C2 C 0.2220(4) 0.42497(17) 0.42276(14) 0.0243(6) Uani 1 1 d . . . . .
H2 H 0.280514 0.462719 0.393323 0.029 Uiso 1 1 calc R U . . .
C3 C 0.0777(4) 0.38218(18) 0.39678(15) 0.0289(6) Uani 1 1 d . . . . .
H3 H 0.037265 0.391137 0.349923 0.035 Uiso 1 1 calc R U . . .
C4 C -0.0075(4) 0.32642(19) 0.43903(16) 0.0322(7) Uani 1 1 d . . . . .
H4 H -0.105033 0.296492 0.421008 0.039 Uiso 1 1 calc R U . . .
C5 C 0.0500(4) 0.31463(19) 0.50722(17) 0.0344(7) Uani 1 1 d . . . . .
H5 H -0.008637 0.276500 0.536235 0.041 Uiso 1 1 calc R U . . .
C6 C 0.1931(4) 0.35803(17) 0.53414(15) 0.0283(6) Uani 1 1 d . . . . .
H6 H 0.230200 0.350053 0.581580 0.034 Uiso 1 1 calc R U . . .
C7 C 0.4397(4) 0.45774(16) 0.51860(13) 0.0212(6) Uani 1 1 d . . . . .
C8 C 0.4297(4) 0.50164(16) 0.58143(13) 0.0210(6) Uani 1 1 d . . . . .
H8 H 0.321542 0.502198 0.607552 0.025 Uiso 1 1 calc R U . . .
C9 C 0.5753(4) 0.54422(16) 0.60595(13) 0.0209(5) Uani 1 1 d . . . . .
H9 H 0.565106 0.575032 0.647869 0.025 Uiso 1 1 calc R U . . .
C10 C 0.7372(4) 0.54218(15) 0.56943(13) 0.0192(5) Uani 1 1 d . . . . .
C11 C 0.7487(4) 0.49776(17) 0.50689(14) 0.0225(5) Uani 1 1 d . . . . .
H11 H 0.857955 0.495549 0.481588 0.027 Uiso 1 1 calc R U . . .
C12 C 0.6007(4) 0.45709(17) 0.48198(13) 0.0239(6) Uani 1 1 d . . . . .
H12 H 0.609184 0.428125 0.438987 0.029 Uiso 1 1 calc R U . . .
C13 C 0.8890(4) 0.58514(16) 0.59665(13) 0.0202(5) Uani 1 1 d . . . . .
C14 C 1.0110(3) 0.62258(16) 0.62034(13) 0.0198(5) Uani 1 1 d . . . . .
C15 C 1.1437(3) 0.67523(15) 0.65361(13) 0.0199(5) Uani 1 1 d . . . . .
H15 H 1.246435 0.686211 0.621379 0.024 Uiso 1 1 calc R U . . .
C16 C 1.2065(4) 0.64193(16) 0.72544(14) 0.0232(6) Uani 1 1 d . . . . .
H16A H 1.231890 0.583999 0.722293 0.028 Uiso 1 1 calc R U . . .
H16B H 1.314795 0.670010 0.742073 0.028 Uiso 1 1 calc R U . . .
C17 C 1.0472(4) 0.65821(16) 0.77473(14) 0.0234(6) Uani 1 1 d . . . . .
H17A H 0.967922 0.611034 0.777643 0.028 Uiso 1 1 calc R U . . .
H17B H 1.088377 0.672258 0.822817 0.028 Uiso 1 1 calc R U . . .
C18 C 1.0502(3) 0.75352(15) 0.67740(13) 0.0181(5) Uani 1 1 d . . . . .
C19 C 0.7730(3) 0.72522(16) 0.73059(13) 0.0219(6) Uani 1 1 d . . . . .
C20 C 0.7397(3) 0.76938(15) 0.66352(13) 0.0197(5) Uani 1 1 d . . . . .
C21 C 0.9024(3) 0.78630(15) 0.63221(13) 0.0183(5) Uani 1 1 d . . . . .
C22 C 1.3366(4) 0.95883(18) 0.71263(15) 0.0324(7) Uani 1 1 d . . . . .
H22A H 1.296763 0.971077 0.664565 0.049 Uiso 1 1 calc R U . . .
H22B H 1.459030 0.938337 0.711200 0.049 Uiso 1 1 calc R U . . .
H22C H 1.332847 1.007482 0.741366 0.049 Uiso 1 1 calc R U . . .
C23 C 0.5801(4) 0.79156(16) 0.63272(14) 0.0245(6) Uani 1 1 d . . . . .
H23 H 0.469028 0.779507 0.654401 0.029 Uiso 1 1 calc R U . . .
C24 C 0.5883(4) 0.83213(17) 0.56888(15) 0.0274(6) Uani 1 1 d . . . . .
H24 H 0.481003 0.847206 0.545796 0.033 Uiso 1 1 calc R U . . .
C25 C 0.7505(4) 0.85087(16) 0.53846(14) 0.0265(6) Uani 1 1 d . . . . .
H25 H 0.752515 0.880101 0.495477 0.032 Uiso 1 1 calc R U . . .
C26 C 0.9107(4) 0.82801(16) 0.56921(14) 0.0226(6) Uani 1 1 d . . . . .
H26 H 1.021860 0.840521 0.547804 0.027 Uiso 1 1 calc R U . . .
C27 C 1.2822(4) 0.83966(17) 0.83438(14) 0.0320(7) Uani 1 1 d . . . . .
H27A H 1.395712 0.813232 0.823814 0.048 Uiso 1 1 calc R U . . .
H27B H 1.198566 0.800651 0.854212 0.048 Uiso 1 1 calc R U . . .
H27C H 1.302209 0.882629 0.868619 0.048 Uiso 1 1 calc R U . . .
C28 C 0.9612(4) 0.92503(17) 0.76660(16) 0.0317(7) Uani 1 1 d . . . . .
H28A H 0.912050 0.943364 0.721493 0.048 Uiso 1 1 calc R U . . .
H28B H 0.969549 0.970246 0.799306 0.048 Uiso 1 1 calc R U . . .
H28C H 0.883066 0.884002 0.786718 0.048 Uiso 1 1 calc R U . . .

loop_
_atom_site_aniso_label
_atom_site_aniso_U_11
_atom_site_aniso_U_22
_atom_site_aniso_U_33
_atom_site_aniso_U_23
_atom_site_aniso_U_13
_atom_site_aniso_U_12
Si1 0.0249(4) 0.0181(3) 0.0213(3) -0.0022(3) 0.0000(3) -0.0022(3)
O1 0.0231(10) 0.0382(12) 0.0330(11) 0.0106(9) 0.0077(9) -0.0040(9)
N1 0.0184(11) 0.0188(10) 0.0185(10) 0.0017(9) 0.0021(9) -0.0008(8)
C1 0.0213(15) 0.0207(13) 0.0253(13) -0.0056(10) 0.0004(11) 0.0020(11)
O2 0.0165(9) 0.0202(9) 0.0225(9) -0.0027(7) 0.0015(8) -0.0040(8)
C2 0.0233(15) 0.0252(14) 0.0245(13) -0.0065(11) 0.0015(11) 0.0005(11)
C3 0.0234(15) 0.0348(16) 0.0285(14) -0.0138(13) -0.0019(12) 0.0032(13)
C4 0.0228(15) 0.0335(17) 0.0404(17) -0.0182(14) 0.0008(13) -0.0038(12)
C5 0.0309(16) 0.0313(17) 0.0409(17) -0.0066(14) 0.0064(14) -0.0084(13)
C6 0.0310(16) 0.0291(15) 0.0249(13) -0.0035(11) 0.0011(13) -0.0024(12)
C7 0.0218(14) 0.0194(13) 0.0225(13) 0.0012(10) -0.0040(11) 0.0006(11)
C8 0.0192(14) 0.0223(14) 0.0217(12) -0.0006(11) 0.0018(11) 0.0024(11)
C9 0.0234(14) 0.0195(14) 0.0198(12) -0.0017(10) -0.0032(11) 0.0021(11)
C10 0.0232(14) 0.0140(12) 0.0203(12) 0.0012(10) -0.0045(10) 0.0007(10)
C11 0.0217(13) 0.0232(13) 0.0225(12) -0.0016(10) 0.0022(11) -0.0006(10)
C12 0.0276(15) 0.0244(15) 0.0199(13) -0.0052(11) 0.0013(11) -0.0020(12)
C13 0.0228(14) 0.0192(13) 0.0187(11) 0.0022(10) 0.0025(11) 0.0046(11)
C14 0.0202(14) 0.0196(13) 0.0197(12) -0.0010(11) 0.0016(10) -0.0003(11)
C15 0.0158(13) 0.0209(13) 0.0229(12) -0.0035(10) 0.0027(10) -0.0004(10)
C16 0.0217(14) 0.0212(13) 0.0267(13) -0.0024(10) -0.0055(11) -0.0004(10)
C17 0.0260(15) 0.0211(13) 0.0231(13) 0.0036(11) -0.0026(11) -0.0011(11)
C18 0.0167(13) 0.0174(13) 0.0200(12) -0.0005(10) 0.0021(10) -0.0019(10)
C19 0.0216(14) 0.0221(13) 0.0219(12) 0.0005(10) 0.0024(11) 0.0011(11)
C20 0.0182(13) 0.0183(13) 0.0226(12) -0.0003(10) 0.0003(11) -0.0027(10)
C21 0.0196(14) 0.0153(13) 0.0200(12) -0.0024(10) -0.0014(10) -0.0013(10)
C22 0.0419(18) 0.0256(15) 0.0297(14) -0.0028(12) -0.0001(14) -0.0107(14)
C23 0.0179(14) 0.0237(14) 0.0319(14) 0.0009(12) 0.0022(11) -0.0016(11)
C24 0.0260(16) 0.0242(15) 0.0321(14) 0.0020(12) -0.0075(12) 0.0015(12)
C25 0.0340(16) 0.0217(14) 0.0239(13) 0.0030(11) -0.0044(13) -0.0021(12)
C26 0.0234(14) 0.0227(14) 0.0215(12) 0.0021(11) 0.0024(11) -0.0039(11)
C27 0.046(2) 0.0252(15) 0.0251(14) -0.0019(12) -0.0059(14) -0.0019(13)
C28 0.0335(17) 0.0248(15) 0.0369(17) -0.0076(12) 0.0025(13) 0.0054(12)

loop_
_atom_type_symbol
_atom_type_description
_atom_type_scat_dispersion_real
_atom_type_scat_dispersion_imag
_atom_type_scat_source
C C 0.0033 0.0016 'International Tables Vol C Tables 4.2.6.8 and 6.1.1.4'
H H 0.0000 0.0000 'International Tables Vol C Tables 4.2.6.8 and 6.1.1.4'
N N 0.0061 0.0033 'International Tables Vol C Tables 4.2.6.8 and 6.1.1.4'
O O 0.0106 0.0060 'International Tables Vol C Tables 4.2.6.8 and 6.1.1.4'
Si Si 0.0817 0.0704 'International Tables Vol C Tables 4.2.6.8 and 6.1.1.4'

loop_
_geom_angle_atom_site_label_1
_geom_angle_atom_site_label_2
_geom_angle_atom_site_label_3
_geom_angle
_geom_angle_site_symmetry_1
_geom_angle_site_symmetry_3
_geom_angle_publ_flag
O2 Si1 C22 103.28(11) . . ?
O2 Si1 C27 108.28(11) . . ?
C22 Si1 C27 111.84(15) . . ?
O2 Si1 C28 111.35(12) . . ?
C22 Si1 C28 110.05(15) . . ?
C27 Si1 C28 111.74(14) . . ?
C19 N1 C17 121.2(2) . . ?
C19 N1 C18 111.1(2) . . ?
C17 N1 C18 111.5(2) . . ?
C6 C1 C2 118.7(3) . . ?
C6 C1 C7 121.0(2) . . ?
C2 C1 C7 120.3(2) . . ?
C18 O2 Si1 128.70(16) . . ?
C3 C2 C1 120.6(3) . . ?
C3 C2 H2 119.7 . . ?
C1 C2 H2 119.7 . . ?
C4 C3 C2 120.2(3) . . ?
C4 C3 H3 119.9 . . ?
C2 C3 H3 119.9 . . ?
C5 C4 C3 119.6(3) . . ?
C5 C4 H4 120.2 . . ?
C3 C4 H4 120.2 . . ?
C4 C5 C6 120.7(3) . . ?
C4 C5 H5 119.7 . . ?
C6 C5 H5 119.7 . . ?
C1 C6 C5 120.2(3) . . ?
C1 C6 H6 119.9 . . ?
C5 C6 H6 119.9 . . ?
C12 C7 C8 118.3(3) . . ?
C12 C7 C1 121.0(2) . . ?
C8 C7 C1 120.8(2) . . ?
C9 C8 C7 120.9(3) . . ?
C9 C8 H8 119.6 . . ?
C7 C8 H8 119.6 . . ?
C8 C9 C10 120.4(2) . . ?
C8 C9 H9 119.8 . . ?
C10 C9 H9 119.8 . . ?
C9 C10 C11 119.0(2) . . ?
C9 C10 C13 119.8(2) . . ?
C11 C10 C13 121.2(2) . . ?
C12 C11 C10 120.0(3) . . ?
C12 C11 H11 120.0 . . ?
C10 C11 H11 120.0 . . ?
C11 C12 C7 121.4(2) . . ?
C11 C12 H12 119.3 . . ?
C7 C12 H12 119.3 . . ?
C14 C13 C10 177.8(3) . . ?
C13 C14 C15 172.7(3) . . ?
C14 C15 C16 111.6(2) . . ?
C14 C15 C18 108.9(2) . . ?
C16 C15 C18 100.7(2) . . ?
C14 C15 H15 111.7 . . ?
C16 C15 H15 111.7 . . ?
C18 C15 H15 111.7 . . ?
C17 C16 C15 103.5(2) . . ?
C17 C16 H16A 111.1 . . ?
C15 C16 H16A 111.1 . . ?
C17 C16 H16B 111.1 . . ?
C15 C16 H16B 111.1 . . ?
H16A C16 H16B 109.0 . . ?
N1 C17 C16 103.8(2) . . ?
N1 C17 H17A 111.0 . . ?
C16 C17 H17A 111.0 . . ?
N1 C17 H17B 111.0 . . ?
C16 C17 H17B 111.0 . . ?
H17A C17 H17B 109.0 . . ?
O2 C18 N1 114.02(19) . . ?
O2 C18 C21 112.4(2) . . ?
N1 C18 C21 103.0(2) . . ?
O2 C18 C15 107.6(2) . . ?
N1 C18 C15 101.14(19) . . ?
C21 C18 C15 118.4(2) . . ?
O1 C19 N1 125.0(2) . . ?
O1 C19 C20 128.3(2) . . ?
N1 C19 C20 106.6(2) . . ?
C23 C20 C21 121.8(2) . . ?
C23 C20 C19 129.6(2) . . ?
C21 C20 C19 108.6(2) . . ?
C26 C21 C20 120.8(2) . . ?
C26 C21 C18 129.9(2) . . ?
C20 C21 C18 109.3(2) . . ?
Si1 C22 H22A 109.5 . . ?
Si1 C22 H22B 109.5 . . ?
H22A C22 H22B 109.5 . . ?
Si1 C22 H22C 109.5 . . ?
H22A C22 H22C 109.5 . . ?
H22B C22 H22C 109.5 . . ?
C20 C23 C24 117.4(3) . . ?
C20 C23 H23 121.3 . . ?
C24 C23 H23 121.3 . . ?
C25 C24 C23 120.9(3) . . ?
C25 C24 H24 119.6 . . ?
C23 C24 H24 119.6 . . ?
C24 C25 C26 121.6(2) . . ?
C24 C25 H25 119.2 . . ?
C26 C25 H25 119.2 . . ?
C21 C26 C25 117.5(3) . . ?
C21 C26 H26 121.3 . . ?
C25 C26 H26 121.3 . . ?
Si1 C27 H27A 109.5 . . ?
Si1 C27 H27B 109.5 . . ?
H27A C27 H27B 109.5 . . ?
Si1 C27 H27C 109.5 . . ?
H27A C27 H27C 109.5 . . ?
H27B C27 H27C 109.5 . . ?
Si1 C28 H28A 109.5 . . ?
Si1 C28 H28B 109.5 . . ?
H28A C28 H28B 109.5 . . ?
Si1 C28 H28C 109.5 . . ?
H28A C28 H28C 109.5 . . ?
H28B C28 H28C 109.5 . . ?

loop_
_geom_bond_atom_site_label_1
_geom_bond_atom_site_label_2
_geom_bond_distance
_geom_bond_site_symmetry_2
_geom_bond_publ_flag
Si1 O2 1.6730(18) . ?
Si1 C22 1.857(3) . ?
Si1 C27 1.857(3) . ?
Si1 C28 1.862(3) . ?
O1 C19 1.219(3) . ?
N1 C19 1.382(3) . ?
N1 C17 1.472(3) . ?
N1 C18 1.477(3) . ?
C1 C6 1.393(4) . ?
C1 C2 1.396(4) . ?
C1 C7 1.488(4) . ?
O2 C18 1.401(3) . ?
C2 C3 1.388(4) . ?
C2 H2 0.9500 . ?
C3 C4 1.385(4) . ?
C3 H3 0.9500 . ?
C4 C5 1.376(4) . ?
C4 H4 0.9500 . ?
C5 C6 1.393(4) . ?
C5 H5 0.9500 . ?
C6 H6 0.9500 . ?
C7 C12 1.392(4) . ?
C7 C8 1.401(4) . ?
C8 C9 1.384(4) . ?
C8 H8 0.9500 . ?
C9 C10 1.398(4) . ?
C9 H9 0.9500 . ?
C10 C11 1.401(4) . ?
C10 C13 1.441(4) . ?
C11 C12 1.385(4) . ?
C11 H11 0.9500 . ?
C12 H12 0.9500 . ?
C13 C14 1.196(4) . ?
C14 C15 1.471(4) . ?
C15 C16 1.544(4) . ?
C15 C18 1.553(4) . ?
C15 H15 1.0000 . ?
C16 C17 1.540(4) . ?
C16 H16A 0.9900 . ?
C16 H16B 0.9900 . ?
C17 H17A 0.9900 . ?
C17 H17B 0.9900 . ?
C18 C21 1.504(4) . ?
C19 C20 1.491(4) . ?
C20 C23 1.382(4) . ?
C20 C21 1.386(4) . ?
C21 C26 1.384(4) . ?
C22 H22A 0.9800 . ?
C22 H22B 0.9800 . ?
C22 H22C 0.9800 . ?
C23 C24 1.388(4) . ?
C23 H23 0.9500 . ?
C24 C25 1.382(4) . ?
C24 H24 0.9500 . ?
C25 C26 1.389(4) . ?
C25 H25 0.9500 . ?
C26 H26 0.9500 . ?
C27 H27A 0.9800 . ?
C27 H27B 0.9800 . ?
C27 H27C 0.9800 . ?
C28 H28A 0.9800 . ?
C28 H28B 0.9800 . ?
C28 H28C 0.9800 . ?

loop_
_geom_torsion_atom_site_label_1
_geom_torsion_atom_site_label_2
_geom_torsion_atom_site_label_3
_geom_torsion_atom_site_label_4
_geom_torsion
_geom_torsion_site_symmetry_1
_geom_torsion_site_symmetry_2
_geom_torsion_site_symmetry_3
_geom_torsion_site_symmetry_4
_geom_torsion_publ_flag
C22 Si1 O2 C18 -153.8(2) . . . . ?
C27 Si1 O2 C18 87.5(2) . . . . ?
C28 Si1 O2 C18 -35.8(2) . . . . ?
C6 C1 C2 C3 -0.7(4) . . . . ?
C7 C1 C2 C3 178.5(2) . . . . ?
C1 C2 C3 C4 -0.6(4) . . . . ?
C2 C3 C4 C5 1.0(4) . . . . ?
C3 C4 C5 C6 -0.2(5) . . . . ?
C2 C1 C6 C5 1.5(4) . . . . ?
C7 C1 C6 C5 -177.6(3) . . . . ?
C4 C5 C6 C1 -1.1(4) . . . . ?
C6 C1 C7 C12 126.1(3) . . . . ?
C2 C1 C7 C12 -53.1(4) . . . . ?
C6 C1 C7 C8 -54.0(4) . . . . ?
C2 C1 C7 C8 126.9(3) . . . . ?
C12 C7 C8 C9 0.9(4) . . . . ?
C1 C7 C8 C9 -179.0(2) . . . . ?
C7 C8 C9 C10 -2.0(4) . . . . ?
C8 C9 C10 C11 1.3(4) . . . . ?
C8 C9 C10 C13 -178.4(2) . . . . ?
C9 C10 C11 C12 0.3(4) . . . . ?
C13 C10 C11 C12 -180.0(2) . . . . ?
C10 C11 C12 C7 -1.4(4) . . . . ?
C8 C7 C12 C11 0.8(4) . . . . ?
C1 C7 C12 C11 -179.3(3) . . . . ?
C14 C15 C16 C17 -74.3(3) . . . . ?
C18 C15 C16 C17 41.2(2) . . . . ?
C19 N1 C17 C16 131.7(2) . . . . ?
C18 N1 C17 C16 -2.0(3) . . . . ?
C15 C16 C17 N1 -24.9(3) . . . . ?
Si1 O2 C18 N1 -34.1(3) . . . . ?
Si1 O2 C18 C21 82.6(2) . . . . ?
Si1 O2 C18 C15 -145.35(18) . . . . ?
C19 N1 C18 O2 134.1(2) . . . . ?
C17 N1 C18 O2 -87.5(3) . . . . ?
C19 N1 C18 C21 12.0(3) . . . . ?
C17 N1 C18 C21 150.5(2) . . . . ?
C19 N1 C18 C15 -110.8(2) . . . . ?
C17 N1 C18 C15 27.7(3) . . . . ?
C14 C15 C18 O2 -164.11(19) . . . . ?
C16 C15 C18 O2 78.5(2) . . . . ?
C14 C15 C18 N1 76.0(2) . . . . ?
C16 C15 C18 N1 -41.4(2) . . . . ?
C14 C15 C18 C21 -35.4(3) . . . . ?
C16 C15 C18 C21 -152.9(2) . . . . ?
C17 N1 C19 O1 31.1(4) . . . . ?
C18 N1 C19 O1 164.9(2) . . . . ?
C17 N1 C19 C20 -146.0(2) . . . . ?
C18 N1 C19 C20 -12.2(3) . . . . ?
O1 C19 C20 C23 9.5(5) . . . . ?
N1 C19 C20 C23 -173.5(3) . . . . ?
O1 C19 C20 C21 -169.7(3) . . . . ?
N1 C19 C20 C21 7.3(3) . . . . ?
C23 C20 C21 C26 1.5(4) . . . . ?
C19 C20 C21 C26 -179.3(2) . . . . ?
C23 C20 C21 C18 -179.0(2) . . . . ?
C19 C20 C21 C18 0.2(3) . . . . ?
O2 C18 C21 C26 49.2(3) . . . . ?
N1 C18 C21 C26 172.4(3) . . . . ?
C15 C18 C21 C26 -77.2(3) . . . . ?
O2 C18 C21 C20 -130.2(2) . . . . ?
N1 C18 C21 C20 -7.1(3) . . . . ?
C15 C18 C21 C20 103.4(3) . . . . ?
C21 C20 C23 C24 -0.3(4) . . . . ?
C19 C20 C23 C24 -179.4(3) . . . . ?
C20 C23 C24 C25 -1.4(4) . . . . ?
C23 C24 C25 C26 1.9(4) . . . . ?
C20 C21 C26 C25 -1.0(4) . . . . ?
C18 C21 C26 C25 179.6(3) . . . . ?
C24 C25 C26 C21 -0.7(4) . . . . ?
